data_2200455
loop_
_publ_author_name
'Jeyabharathi, A.'
'Ponnuswamy, M. N.'
'Amal Raj, A.'
'Raghunathan, R.'
'Razak, Ibrahim Abdul'
'Usman, Anwar'
'Chantrapromma, Suchada'
'Fun, Hoong-Kun'

_publ_section_title 3-Benzylidene-1'-methyl-4'-phenylcyclohexanespiro-3'-pyrrolidine-2'-spiro-3''-indoline-2,2''-dione
_journal_issue 9
_journal_name_full 'Acta Crystallographica Section E'
_journal_page_first o901
_journal_page_last o903
_journal_paper_doi 10.1107/S1600536801013964
_journal_volume 57
_journal_year 2001
_chemical_formula_iupac 'C30 H28 N2 O2'
_chemical_formula_moiety 'C30 H28 N2 O2'
_chemical_formula_sum 'C30 H28 N2 O2'
_chemical_formula_weight 448.54
_chemical_name_systematic
;
4-Benzylidene-1'-methyl-4'-phenylcyclohexanespiro-3'-pyrrolidine-2'-spiro-
3''-indoline-2,2''-dione
;
_space_group_IT_number 2
_symmetry_cell_setting triclinic
_symmetry_space_group_name_Hall '-P 1'
_symmetry_space_group_name_H-M 'P -1'
_audit_creation_method SHELXL-97
_cell_angle_alpha 110.0660(10)
_cell_angle_beta 93.2000(10)
_cell_angle_gamma 110.5340(10)
_cell_formula_units_Z 4
_cell_length_a 12.36240(10)
_cell_length_b 13.0640(2)
_cell_length_c 17.1439(3)
_cell_measurement_reflns_used 6647
_cell_measurement_temperature 293(2)
_cell_measurement_theta_max 29.51
_cell_measurement_theta_min 1.29
_cell_volume 2386.13(7)
_computing_cell_refinement 'SAINT (Siemens, 1996)'
_computing_data_collection 'SMART (Siemens, 1996)'
_computing_data_reduction SAINT
_computing_molecular_graphics SHELXTL
_computing_publication_material 'SHELXTL, PARST (Nardelli, 1995) and PLATON (Spek, 1990)'
_computing_structure_refinement SHELXTL
_computing_structure_solution 'SHELXTL (Sheldrick, 1997)'
_diffrn_ambient_temperature 293(2)
_diffrn_detector_area_resol_mean 8.33
_diffrn_measured_fraction_theta_full .978
_diffrn_measured_fraction_theta_max .978
_diffrn_measurement_device_type 'Siemens SMART CCD area-detector'
_diffrn_measurement_method \w
_diffrn_radiation_monochromator graphite
_diffrn_radiation_source 'fine-focus sealed tube'
_diffrn_radiation_type MoK\a
_diffrn_radiation_wavelength .71073
_diffrn_reflns_av_R_equivalents .064
_diffrn_reflns_av_sigmaI/netI .1193
_diffrn_reflns_limit_h_max 14
_diffrn_reflns_limit_h_min -14
_diffrn_reflns_limit_k_max 9
_diffrn_reflns_limit_k_min -15
_diffrn_reflns_limit_l_max 20
_diffrn_reflns_limit_l_min -20
_diffrn_reflns_number 13509
_diffrn_reflns_theta_full 25.00
_diffrn_reflns_theta_max 25.00
_diffrn_reflns_theta_min 1.29
_diffrn_standards_decay_% 0
_diffrn_standards_number 0
_exptl_absorpt_coefficient_mu .078
_exptl_absorpt_correction_T_max .9876
_exptl_absorpt_correction_T_min .9724
_exptl_absorpt_correction_type empirical
_exptl_absorpt_process_details '(SADABS; Sheldrick, 1996)'
_exptl_crystal_colour 'light yellow'
_exptl_crystal_density_diffrn 1.249
_exptl_crystal_density_method 'not measured'
_exptl_crystal_description slab
_exptl_crystal_F_000 952
_exptl_crystal_size_max .36
_exptl_crystal_size_mid .24
_exptl_crystal_size_min .16
_refine_diff_density_max .23
_refine_diff_density_min -.26
_refine_ls_extinction_coef .0250(10)
_refine_ls_extinction_method SHELXTL
_refine_ls_goodness_of_fit_ref .88
_refine_ls_hydrogen_treatment constr
_refine_ls_matrix_type full
_refine_ls_number_parameters 616
_refine_ls_number_reflns 8228
_refine_ls_number_restraints 0
_refine_ls_restrained_S_all .88
_refine_ls_R_factor_all .104
_refine_ls_R_factor_gt .057
_refine_ls_shift/su_max <0.001
_refine_ls_shift/su_mean <0.001
_refine_ls_structure_factor_coef Fsqd
_refine_ls_weighting_details 'calc w = 1/[\s^2^(Fo^2^)+(0.0379P)^2^] where P = (Fo^2^+2Fc^2^)/3'
_refine_ls_weighting_scheme calc
_refine_ls_wR_factor_ref .141
_reflns_number_gt 4402
_reflns_number_total 8228
_reflns_threshold_expression I>2\s(I)
_cod_data_source_file ci6054.cif
_cod_data_source_block I
_cod_depositor_comments
;
The following automatic conversions were performed:
'_symmetry_cell_setting' value 'Triclinic' changed to 'triclinic'
according to '/home/saulius/struct/CIF-dictionaries/cif_core.dic'
dictionary named 'cif_core.dic' version 2.4.1 from 2010-06-29.

Automatic conversion script
Id: cif_fix_enum 1527 2010-12-29 10:47:43Z saulius 

The following automatic conversions were performed:

'_symmetry_cell_setting' value 'Triclinic' changed to 'triclinic'
according to /home/saulius/struct/CIF-dictionaries/cif_core.dic
dictionary named 'cif_core.dic' version 2.4.1 from 2010-06-29.

Automatic conversion script
Id: cif_fix_values 1715 2011-07-08 13:25:40Z adriana 
;
_cod_original_cell_volume 2386.13(6)
_cod_database_code 2200455
_cod_database_fobs_code 2200455

loop_
_symmetry_equiv_pos_as_xyz
'x, y, z'
'-x, -y, -z'

loop_
_atom_site_label
_atom_site_fract_x
_atom_site_fract_y
_atom_site_fract_z
_atom_site_U_iso_or_equiv
_atom_site_adp_type
_atom_site_calc_flag
_atom_site_refinement_flags
_atom_site_occupancy
_atom_site_disorder_assembly
_atom_site_disorder_group
_atom_site_type_symbol
O1A .02652(14) .41605(15) .06499(11) .0461(5) Uani d . 1 . . O
O2A .32236(16) .21054(17) .08694(12) .0547(5) Uani d . 1 . . O
N1A .08413(17) .23158(18) .10979(13) .0398(5) Uani d . 1 . . N
N2A .37296(18) .35678(19) .21900(14) .0442(6) Uani d . 1 . . N
H2AA .4382 .3536 .2357 .053 Uiso calc R 1 . . H
C1A .3044(2) .2888(2) .14034(17) .0401(6) Uani d . 1 . . C
C2A .3252(2) .4322(2) .26958(16) .0378(6) Uani d . 1 . . C
C3A .3661(2) .5065(2) .35383(17) .0484(7) Uani d . 1 . . C
H3AA .4355 .5145 .3839 .058 Uiso calc R 1 . . H
C4A .3006(2) .5689(3) .39223(18) .0545(8) Uani d . 1 . . C
H4AA .3260 .6193 .4492 .065 Uiso calc R 1 . . H
C5A .1982(2) .5576(2) .34740(17) .0520(7) Uani d . 1 . . C
H5AA .1559 .6010 .3743 .062 Uiso calc R 1 . . H
C6A .1574(2) .4822(2) .26270(16) .0432(7) Uani d . 1 . . C
H6AA .0869 .4733 .2334 .052 Uiso calc R 1 . . H
C7A .2226(2) .4204(2) .22224(15) .0354(6) Uani d . 1 . . C
C8A .1997(2) .3288(2) .13273(15) .0358(6) Uani d . 1 . . C
C9A .1964(2) .3686(2) .05471(15) .0342(6) Uani d . 1 . . C
C10A .1344(2) .4552(2) .07441(15) .0364(6) Uani d . 1 . . C
C11A .2018(2) .5859(2) .10707(16) .0382(6) Uani d . 1 . . C
C12A .1464(2) .6528(2) .14777(17) .0461(7) Uani d . 1 . . C
H12A .0716 .6123 .1550 .055 Uiso calc R 1 . . H
C13A .1891(2) .7826(2) .18259(18) .0439(7) Uani d . 1 . . C
C14A .1755(3) .8422(3) .2631(2) .0660(9) Uani d . 1 . . C
H14A .1423 .8003 .2959 .079 Uiso calc R 1 . . H
C15A .2114(3) .9641(3) .2946(2) .0829(11) Uani d . 1 . . C
H15A .2049 1.0038 .3496 .100 Uiso calc R 1 . . H
C16A .2562(3) 1.0274(3) .2465(3) .0780(11) Uani d . 1 . . C
H16A .2791 1.1092 .2682 .094 Uiso calc R 1 . . H
C17A .2668(3) .9693(3) .1668(2) .0691(9) Uani d . 1 . . C
H17A .2966 1.0115 .1334 .083 Uiso calc R 1 . . H
C18A .2339(2) .8490(3) .1353(2) .0572(8) Uani d . 1 . . C
H18A .2420 .8108 .0805 .069 Uiso calc R 1 . . H
C19A .3276(2) .6338(2) .09533(18) .0468(7) Uani d . 1 . . C
H19A .3703 .7121 .1393 .056 Uiso calc R 1 . . H
H19B .3277 .6413 .0410 .056 Uiso calc R 1 . . H
C20A .3896(2) .5531(2) .09918(17) .0460(7) Uani d . 1 . . C
H20A .4674 .5821 .0865 .055 Uiso calc R 1 . . H
H20B .3989 .5535 .1559 .055 Uiso calc R 1 . . H
C21A .3182(2) .4273(2) .03562(16) .0415(6) Uani d . 1 . . C
H21A .3629 .3791 .0348 .050 Uiso calc R 1 . . H
H21B .3071 .4287 -.0204 .050 Uiso calc R 1 . . H
C22A .0673(2) .1593(2) .01987(16) .0459(7) Uani d . 1 . . C
H22A -.0153 .1087 -.0040 .055 Uiso calc R 1 . . H
H22B .1124 .1102 .0116 .055 Uiso calc R 1 . . H
C23A .1123(2) .2505(2) -.02084(15) .0391(6) Uani d . 1 . . C
H23A .0439 .2651 -.0377 .047 Uiso calc R 1 . . H
C24A .1572(2) .2070(2) -.10116(16) .0418(6) Uani d . 1 . . C
C25A .2342(3) .1518(3) -.1091(2) .0780(11) Uani d . 1 . . C
H25A .2631 .1410 -.0626 .094 Uiso calc R 1 . . H
C26A .2701(3) .1117(4) -.1849(2) .0933(13) Uani d . 1 . . C
H26A .3240 .0762 -.1882 .112 Uiso calc R 1 . . H
C27A .2271(3) .1236(3) -.2545(2) .0699(9) Uani d . 1 . . C
H27A .2498 .0949 -.3057 .084 Uiso calc R 1 . . H
C28A .1515(3) .1773(3) -.2486(2) .0677(9) Uani d . 1 . . C
H28A .1226 .1866 -.2958 .081 Uiso calc R 1 . . H
C29A .1158(3) .2193(3) -.17249(18) .0566(8) Uani d . 1 . . C
H29A .0632 .2562 -.1697 .068 Uiso calc R 1 . . H
C30A .0628(2) .1629(2) .16399(18) .0577(8) Uani d . 1 . . C
H30A -.0153 .1018 .1441 .087 Uiso calc R 1 . . H
H30B .0703 .2147 .2213 .087 Uiso calc R 1 . . H
H30C .1194 .1277 .1619 .087 Uiso calc R 1 . . H
O1B .45692(15) .68176(16) -.35926(12) .0550(5) Uani d . 1 . . O
O2B .09725(16) .47035(19) -.23569(13) .0621(6) Uani d . 1 . . O
N1B .36504(17) .57416(19) -.22434(13) .0403(5) Uani d . 1 . . N
N2B .15068(19) .6668(2) -.15352(15) .0578(7) Uani d . 1 . . N
H2BA .0910 .6599 -.1292 .069 Uiso calc R 1 . . H
C1B .1634(2) .5749(3) -.21241(18) .0472(7) Uani d . 1 . . C
C2B .2448(2) .7747(3) -.13596(17) .0469(7) Uani d . 1 . . C
C3B .2640(3) .8842(3) -.07577(18) .0590(8) Uani d . 1 . . C
H3BA .2087 .8949 -.0427 .071 Uiso calc R 1 . . H
C4B .3676(3) .9776(3) -.06591(18) .0607(8) Uani d . 1 . . C
H4BA .3824 1.0526 -.0258 .073 Uiso calc R 1 . . H
C5B .4495(3) .9614(3) -.11463(18) .0560(8) Uani d . 1 . . C
H5BA .5192 1.0255 -.1069 .067 Uiso calc R 1 . . H
C6B .4291(2) .8499(2) -.17558(17) .0457(7) Uani d . 1 . . C
H6BA .4851 .8394 -.2081 .055 Uiso calc R 1 . . H
C7B .3258(2) .7556(2) -.18725(16) .0398(6) Uani d . 1 . . C
C8B .2817(2) .6244(2) -.24240(16) .0372(6) Uani d . 1 . . C
C9B .2616(2) .5809(2) -.34267(15) .0359(6) Uani d . 1 . . C
C10B .3567(2) .6788(2) -.36207(15) .0377(6) Uani d . 1 . . C
C11B .3277(2) .7701(2) -.38115(15) .0394(6) Uani d . 1 . . C
C12B .4188(2) .8669(2) -.37696(17) .0486(7) Uani d . 1 . . C
H12B .4930 .8680 -.3627 .058 Uiso calc R 1 . . H
C13B .4189(2) .9712(3) -.39142(18) .0496(7) Uani d . 1 . . C
C14B .5052(3) 1.0820(3) -.3403(2) .0659(9) Uani d . 1 . . C
H14B .5603 1.0876 -.2982 .079 Uiso calc R 1 . . H
C15B .5104(3) 1.1826(3) -.3510(2) .0809(11) Uani d . 1 . . C
H15B .5683 1.2557 -.3158 .097 Uiso calc R 1 . . H
C16B .4308(4) 1.1766(3) -.4131(2) .0800(11) Uani d . 1 . . C
H16B .4343 1.2452 -.4199 .096 Uiso calc R 1 . . H
C17B .3464(4) 1.0689(4) -.4648(2) .0860(12) Uani d . 1 . . C
H17B .2922 1.0641 -.5072 .103 Uiso calc R 1 . . H
C18B .3409(3) .9663(3) -.4544(2) .0726(10) Uani d . 1 . . C
H18B .2837 .8934 -.4905 .087 Uiso calc R 1 . . H
C19B .2002(2) .7536(2) -.40103(18) .0517(7) Uani d . 1 . . C
H19C .1736 .7201 -.4621 .062 Uiso calc R 1 . . H
H19D .1954 .8305 -.3790 .062 Uiso calc R 1 . . H
C20B .1183(2) .6735(2) -.36403(18) .0488(7) Uani d . 1 . . C
H20C .1323 .7144 -.3030 .059 Uiso calc R 1 . . H
H20D .0370 .6545 -.3871 .059 Uiso calc R 1 . . H
C21B .1391(2) .5605(2) -.38484(17) .0442(7) Uani d . 1 . . C
H21C .1295 .5228 -.4458 .053 Uiso calc R 1 . . H
H21D .0798 .5067 -.3668 .053 Uiso calc R 1 . . H
C22B .3241(2) .4534(2) -.28920(17) .0485(7) Uani d . 1 . . C
H22C .2565 .3997 -.2772 .058 Uiso calc R 1 . . H
H22D .3863 .4238 -.2927 .058 Uiso calc R 1 . . H
C23B .2908(2) .4673(2) -.37090(16) .0428(7) Uani d . 1 . . C
H23B .3629 .4872 -.3937 .051 Uiso calc R 1 . . H
C24B .2004(3) .3555(2) -.43926(19) .0546(8) Uani d . 1 . . C
C25B .0983(3) .2829(3) -.4228(2) .0764(10) Uani d . 1 . . C
H25B .0828 .3038 -.3683 .092 Uiso calc R 1 . . H
C26B .0200(4) .1796(3) -.4878(4) .1114(17) Uani d . 1 . . C
H26B -.0478 .1322 -.4762 .134 Uiso calc R 1 . . H
C27B .0404(6) .1467(4) -.5677(4) .132(3) Uani d . 1 . . C
H27B -.0115 .0761 -.6102 .159 Uiso calc R 1 . . H
C28B .1381(5) .2182(4) -.5849(3) .1121(18) Uani d . 1 . . C
H28B .1507 .1984 -.6401 .134 Uiso calc R 1 . . H
C29B .2184(4) .3200(3) -.5210(2) .0799(11) Uani d . 1 . . C
H29B .2863 .3656 -.5336 .096 Uiso calc R 1 . . H
C30B .3810(2) .5784(3) -.13740(17) .0584(8) Uani d . 1 . . C
H30D .4101 .6594 -.0978 .088 Uiso calc R 1 . . H
H30E .4365 .5446 -.1304 .088 Uiso calc R 1 . . H
H30F .3067 .5342 -.1273 .088 Uiso calc R 1 . . H

loop_
_atom_site_aniso_label
_atom_site_aniso_U_11
_atom_site_aniso_U_22
_atom_site_aniso_U_33
_atom_site_aniso_U_12
_atom_site_aniso_U_13
_atom_site_aniso_U_23
O1A .0357(10) .0480(11) .0594(13) .0192(9) .0180(9) .0222(10)
O2A .0665(13) .0529(12) .0523(13) .0386(11) .0132(10) .0134(10)
N1A .0393(12) .0354(12) .0387(13) .0076(10) .0085(10) .0146(11)
N2A .0376(12) .0519(14) .0451(15) .0227(11) .0038(11) .0167(12)
C1A .0426(15) .0395(16) .0433(18) .0186(13) .0138(13) .0187(14)
C2A .0349(14) .0377(15) .0400(16) .0116(12) .0094(12) .0167(13)
C3A .0418(15) .0555(18) .0401(18) .0135(14) .0038(13) .0160(15)
C4A .0544(18) .061(2) .0346(17) .0168(16) .0090(14) .0096(15)
C5A .0518(17) .0585(19) .0444(19) .0256(15) .0190(15) .0129(15)
C6A .0374(14) .0483(17) .0390(17) .0161(13) .0109(12) .0114(14)
C7A .0369(14) .0349(15) .0352(15) .0128(12) .0092(12) .0157(12)
C8A .0360(14) .0328(14) .0390(16) .0152(12) .0068(12) .0129(12)
C9A .0340(13) .0345(14) .0378(15) .0145(12) .0107(11) .0168(12)
C10A .0347(15) .0423(16) .0376(16) .0156(13) .0136(12) .0202(13)
C11A .0351(14) .0397(15) .0456(17) .0161(13) .0127(12) .0213(13)
C12A .0394(15) .0458(17) .060(2) .0211(14) .0188(14) .0231(15)
C13A .0389(15) .0416(16) .0579(19) .0227(13) .0132(13) .0192(15)
C14A .087(2) .064(2) .058(2) .047(2) .0175(18) .0187(18)
C15A .114(3) .070(3) .060(2) .057(2) .003(2) .000(2)
C16A .073(2) .046(2) .104(3) .0297(19) -.004(2) .013(2)
C17A .064(2) .050(2) .102(3) .0253(18) .024(2) .035(2)
C18A .0587(18) .0441(19) .078(2) .0270(15) .0259(16) .0247(17)
C19A .0403(15) .0425(16) .0585(19) .0136(13) .0200(13) .0221(14)
C20A .0325(14) .0510(18) .0612(19) .0177(13) .0221(13) .0264(15)
C21A .0378(14) .0497(17) .0477(17) .0244(13) .0196(12) .0222(14)
C22A .0486(16) .0373(16) .0424(17) .0142(13) .0083(13) .0074(13)
C23A .0402(14) .0391(15) .0398(16) .0201(13) .0064(12) .0131(13)
C24A .0482(16) .0395(16) .0383(17) .0200(14) .0079(13) .0131(13)
C25A .116(3) .113(3) .047(2) .089(3) .029(2) .034(2)
C26A .133(3) .139(4) .062(2) .109(3) .045(2) .040(2)
C27A .095(3) .075(2) .046(2) .042(2) .0287(18) .0192(18)
C28A .091(2) .073(2) .044(2) .035(2) .0124(18) .0249(17)
C29A .0629(19) .064(2) .0471(19) .0336(17) .0060(15) .0184(16)
C30A .0617(19) .0474(18) .063(2) .0102(15) .0142(15) .0311(16)
O1B .0421(11) .0569(13) .0789(15) .0238(10) .0261(10) .0349(11)
O2B .0424(11) .0655(14) .0795(16) .0121(11) .0237(10) .0370(12)
N1B .0355(12) .0500(14) .0385(13) .0180(11) .0070(10) .0197(11)
N2B .0420(14) .0776(18) .0563(17) .0257(14) .0289(12) .0236(14)
C1B .0312(15) .063(2) .0534(19) .0171(15) .0151(13) .0307(17)
C2B .0384(15) .063(2) .0407(17) .0238(15) .0094(13) .0185(15)
C3B .060(2) .082(2) .0449(19) .0452(19) .0188(15) .0160(18)
C4B .068(2) .063(2) .047(2) .0404(19) .0030(16) .0030(16)
C5B .0540(18) .0525(19) .052(2) .0214(15) .0026(15) .0103(16)
C6B .0414(15) .0500(18) .0415(17) .0173(14) .0119(13) .0133(14)
C7B .0398(15) .0496(17) .0335(15) .0232(14) .0097(12) .0141(13)
C8B .0304(13) .0458(16) .0397(16) .0167(12) .0126(11) .0191(13)
C9B .0357(14) .0380(15) .0368(15) .0169(12) .0076(11) .0153(12)
C10B .0386(15) .0395(15) .0355(15) .0184(13) .0110(12) .0115(12)
C11B .0442(15) .0417(16) .0370(16) .0205(13) .0121(12) .0162(13)
C12B .0549(17) .0456(17) .0521(18) .0216(15) .0182(14) .0239(15)
C13B .0582(18) .0472(19) .0496(19) .0214(16) .0211(15) .0236(15)
C14B .065(2) .053(2) .082(2) .0184(17) .0153(18) .0326(19)
C15B .091(3) .051(2) .094(3) .015(2) .013(2) .033(2)
C16B .107(3) .059(2) .089(3) .031(2) .034(2) .045(2)
C17B .116(3) .081(3) .070(3) .032(3) .004(2) .047(2)
C18B .097(3) .057(2) .052(2) .014(2) .0025(19) .0265(18)
C19B .0543(17) .0489(18) .0554(19) .0228(15) .0061(14) .0227(15)
C20B .0393(15) .0560(18) .0534(19) .0207(14) .0039(13) .0227(15)
C21B .0376(15) .0462(17) .0476(18) .0148(13) .0042(13) .0192(14)
C22B .0434(15) .0467(18) .060(2) .0198(14) .0065(14) .0249(16)
C23B .0405(15) .0441(16) .0494(18) .0202(13) .0120(13) .0204(14)
C24B .071(2) .0383(17) .054(2) .0276(16) -.0007(16) .0130(15)
C25B .063(2) .055(2) .090(3) .0080(18) -.0154(19) .024(2)
C26B .084(3) .051(3) .155(5) .014(2) -.047(3) .013(3)
C27B .154(5) .066(3) .122(5) .063(3) -.072(4) -.031(3)
C28B .174(5) .088(4) .066(3) .086(4) -.018(3) -.008(3)
C29B .124(3) .064(2) .057(2) .058(2) .009(2) .009(2)
C30B .0546(18) .079(2) .052(2) .0277(17) .0084(15) .0362(18)

loop_
_atom_type_symbol
_atom_type_description
_atom_type_scat_dispersion_real
_atom_type_scat_dispersion_imag
_atom_type_scat_source
C C .0033 .0016 'International Tables Vol C Tables 4.2.6.8 and 6.1.1.4'
H H .0000 .0000 'International Tables Vol C Tables 4.2.6.8 and 6.1.1.4'
N N .0061 .0033 'International Tables Vol C Tables 4.2.6.8 and 6.1.1.4'
O O .0106 .0060 'International Tables Vol C Tables 4.2.6.8 and 6.1.1.4'

loop_
_geom_angle_atom_site_label_1
_geom_angle_atom_site_label_2
_geom_angle_atom_site_label_3
_geom_angle
_geom_angle_publ_flag
C8A N1A C22A 106.6(2) yes
C8A N1A C30A 115.8(2) yes
C22A N1A C30A 113.8(2) yes
C1A N2A C2A 112.2(2) ?
C1A N2A H2AA 123.9 ?
C2A N2A H2AA 123.9 ?
O2A C1A N2A 124.8(2) ?
O2A C1A C8A 127.2(2) ?
N2A C1A C8A 108.0(2) ?
C3A C2A N2A 128.0(2) ?
C3A C2A C7A 122.4(2) ?
N2A C2A C7A 109.6(2) ?
C2A C3A C4A 117.8(3) ?
C2A C3A H3AA 121.1 ?
C4A C3A H3AA 121.1 ?
C5A C4A C3A 120.9(3) ?
C5A C4A H4AA 119.5 ?
C3A C4A H4AA 119.5 ?
C4A C5A C6A 120.9(3) ?
C4A C5A H5AA 119.5 ?
C6A C5A H5AA 119.5 ?
C7A C6A C5A 119.3(2) ?
C7A C6A H6AA 120.4 ?
C5A C6A H6AA 120.4 ?
C6A C7A C2A 118.6(2) ?
C6A C7A C8A 131.9(2) ?
C2A C7A C8A 109.4(2) ?
N1A C8A C7A 112.32(19) ?
N1A C8A C1A 113.03(19) ?
C7A C8A C1A 100.61(19) ?
N1A C8A C9A 101.25(17) ?
C7A C8A C9A 118.94(19) ?
C1A C8A C9A 111.22(19) ?
C10A C9A C21A 109.54(19) ?
C10A C9A C23A 107.86(19) ?
C21A C9A C23A 113.5(2) ?
C10A C9A C8A 107.22(19) ?
C21A C9A C8A 114.83(19) ?
C23A C9A C8A 103.37(18) ?
O1A C10A C11A 119.0(2) ?
O1A C10A C9A 119.2(2) ?
C11A C10A C9A 121.8(2) ?
C12A C11A C10A 116.3(2) ?
C12A C11A C19A 124.6(2) ?
C10A C11A C19A 119.1(2) ?
C11A C12A C13A 127.9(2) ?
C11A C12A H12A 116.1 ?
C13A C12A H12A 116.1 ?
C18A C13A C14A 117.4(3) ?
C18A C13A C12A 122.4(3) ?
C14A C13A C12A 119.9(2) ?
C15A C14A C13A 119.9(3) ?
C15A C14A H14A 120.0 ?
C13A C14A H14A 120.0 ?
C16A C15A C14A 121.2(4) ?
C16A C15A H15A 119.4 ?
C14A C15A H15A 119.4 ?
C17A C16A C15A 119.2(3) ?
C17A C16A H16A 120.4 ?
C15A C16A H16A 120.4 ?
C16A C17A C18A 120.3(3) ?
C16A C17A H17A 119.8 ?
C18A C17A H17A 119.8 ?
C17A C18A C13A 121.8(3) ?
C17A C18A H18A 119.1 ?
C13A C18A H18A 119.1 ?
C11A C19A C20A 111.5(2) ?
C11A C19A H19A 109.3 ?
C20A C19A H19A 109.3 ?
C11A C19A H19B 109.3 ?
C20A C19A H19B 109.3 ?
H19A C19A H19B 108.0 ?
C21A C20A C19A 110.0(2) ?
C21A C20A H20A 109.7 ?
C19A C20A H20A 109.7 ?
C21A C20A H20B 109.7 ?
C19A C20A H20B 109.7 ?
H20A C20A H20B 108.2 ?
C20A C21A C9A 113.9(2) ?
C20A C21A H21A 108.8 ?
C9A C21A H21A 108.8 ?
C20A C21A H21B 108.8 ?
C9A C21A H21B 108.8 ?
H21A C21A H21B 107.7 ?
N1A C22A C23A 104.15(19) ?
N1A C22A H22A 110.9 ?
C23A C22A H22A 110.9 ?
N1A C22A H22B 110.9 ?
C23A C22A H22B 110.9 ?
H22A C22A H22B 108.9 ?
C24A C23A C22A 114.4(2) ?
C24A C23A C9A 118.9(2) ?
C22A C23A C9A 104.74(19) ?
C24A C23A H23A 105.9 ?
C22A C23A H23A 105.9 ?
C9A C23A H23A 105.9 ?
C25A C24A C29A 116.8(3) ?
C25A C24A C23A 124.2(2) ?
C29A C24A C23A 119.0(2) ?
C24A C25A C26A 121.5(3) ?
C24A C25A H25A 119.2 ?
C26A C25A H25A 119.2 ?
C27A C26A C25A 120.5(3) ?
C27A C26A H26A 119.7 ?
C25A C26A H26A 119.7 ?
C28A C27A C26A 119.2(3) ?
C28A C27A H27A 120.4 ?
C26A C27A H27A 120.4 ?
C27A C28A C29A 120.8(3) ?
C27A C28A H28A 119.6 ?
C29A C28A H28A 119.6 ?
C24A C29A C28A 121.1(3) ?
C24A C29A H29A 119.5 ?
C28A C29A H29A 119.5 ?
N1A C30A H30A 109.5 ?
N1A C30A H30B 109.5 ?
H30A C30A H30B 109.5 ?
N1A C30A H30C 109.5 ?
H30A C30A H30C 109.5 ?
H30B C30A H30C 109.5 ?
C22B N1B C30B 113.0(2) yes
C22B N1B C8B 106.5(2) yes
C30B N1B C8B 114.4(2) yes
C1B N2B C2B 112.7(2) ?
C1B N2B H2BA 123.6 ?
C2B N2B H2BA 123.6 ?
O2B C1B N2B 125.9(2) ?
O2B C1B C8B 126.0(3) ?
N2B C1B C8B 108.0(2) ?
C3B C2B N2B 128.1(3) ?
C3B C2B C7B 122.5(3) ?
N2B C2B C7B 109.3(2) ?
C2B C3B C4B 118.0(3) ?
C2B C3B H3BA 121.0 ?
C4B C3B H3BA 121.0 ?
C5B C4B C3B 120.9(3) ?
C5B C4B H4BA 119.6 ?
C3B C4B H4BA 119.6 ?
C4B C5B C6B 120.6(3) ?
C4B C5B H5BA 119.7 ?
C6B C5B H5BA 119.7 ?
C7B C6B C5B 119.6(3) ?
C7B C6B H6BA 120.2 ?
C5B C6B H6BA 120.2 ?
C6B C7B C2B 118.4(3) ?
C6B C7B C8B 132.3(2) ?
C2B C7B C8B 109.1(2) ?
N1B C8B C7B 110.90(19) ?
N1B C8B C1B 111.46(19) ?
C7B C8B C1B 100.8(2) ?
N1B C8B C9B 102.11(19) ?
C7B C8B C9B 120.28(19) ?
C1B C8B C9B 111.53(19) ?
C21B C9B C10B 109.3(2) ?
C21B C9B C23B 114.4(2) ?
C10B C9B C23B 108.7(2) ?
C21B C9B C8B 114.03(19) ?
C10B C9B C8B 106.42(18) ?
C23B C9B C8B 103.58(18) ?
O1B C10B C11B 120.3(2) ?
O1B C10B C9B 119.0(2) ?
C11B C10B C9B 120.6(2) ?
C12B C11B C10B 116.9(2) ?
C12B C11B C19B 123.0(2) ?
C10B C11B C19B 120.1(2) ?
C11B C12B C13B 129.7(3) ?
C11B C12B H12B 115.1 ?
C13B C12B H12B 115.1 ?
C18B C13B C14B 117.6(3) ?
C18B C13B C12B 123.9(3) ?
C14B C13B C12B 118.5(3) ?
C15B C14B C13B 121.2(3) ?
C15B C14B H14B 119.4 ?
C13B C14B H14B 119.4 ?
C14B C15B C16B 120.5(3) ?
C14B C15B H15B 119.7 ?
C16B C15B H15B 119.7 ?
C17B C16B C15B 119.4(3) ?
C17B C16B H16B 120.3 ?
C15B C16B H16B 120.3 ?
C16B C17B C18B 120.3(3) ?
C16B C17B H17B 119.8 ?
C18B C17B H17B 119.8 ?
C13B C18B C17B 120.9(3) ?
C13B C18B H18B 119.5 ?
C17B C18B H18B 119.5 ?
C11B C19B C20B 113.4(2) ?
C11B C19B H19C 108.9 ?
C20B C19B H19C 108.9 ?
C11B C19B H19D 108.9 ?
C20B C19B H19D 108.9 ?
H19C C19B H19D 107.7 ?
C21B C20B C19B 110.2(2) ?
C21B C20B H20C 109.6 ?
C19B C20B H20C 109.6 ?
C21B C20B H20D 109.6 ?
C19B C20B H20D 109.6 ?
H20C C20B H20D 108.1 ?
C20B C21B C9B 113.3(2) ?
C20B C21B H21C 108.9 ?
C9B C21B H21C 108.9 ?
C20B C21B H21D 108.9 ?
C9B C21B H21D 108.9 ?
H21C C21B H21D 107.7 ?
N1B C22B C23B 103.7(2) ?
N1B C22B H22C 111.0 ?
C23B C22B H22C 111.0 ?
N1B C22B H22D 111.0 ?
C23B C22B H22D 111.0 ?
H22C C22B H22D 109.0 ?
C24B C23B C22B 114.4(2) ?
C24B C23B C9B 117.2(2) ?
C22B C23B C9B 105.6(2) ?
C24B C23B H23B 106.3 ?
C22B C23B H23B 106.3 ?
C9B C23B H23B 106.3 ?
C29B C24B C25B 117.3(3) ?
C29B C24B C23B 120.1(3) ?
C25B C24B C23B 122.6(3) ?
C26B C25B C24B 120.0(4) ?
C26B C25B H25B 120.0 ?
C24B C25B H25B 120.0 ?
C27B C26B C25B 121.3(5) ?
C27B C26B H26B 119.3 ?
C25B C26B H26B 119.3 ?
C26B C27B C28B 119.1(5) ?
C26B C27B H27B 120.4 ?
C28B C27B H27B 120.4 ?
C27B C28B C29B 120.5(5) ?
C27B C28B H28B 119.7 ?
C29B C28B H28B 119.7 ?
C24B C29B C28B 121.6(4) ?
C24B C29B H29B 119.2 ?
C28B C29B H29B 119.2 ?
N1B C30B H30D 109.5 ?
N1B C30B H30E 109.5 ?
H30D C30B H30E 109.5 ?
N1B C30B H30F 109.5 ?
H30D C30B H30F 109.5 ?
H30E C30B H30F 109.5 ?

loop_
_geom_bond_atom_site_label_1
_geom_bond_atom_site_label_2
_geom_bond_site_symmetry_2
_geom_bond_distance
_geom_bond_publ_flag
O1A C10A . 1.228(3) ?
O2A C1A . 1.214(3) ?
N1A C8A . 1.460(3) yes
N1A C22A . 1.463(3) yes
N1A C30A . 1.473(3) yes
N2A C1A . 1.359(3) yes
N2A C2A . 1.397(3) yes
N2A H2AA . .86 ?
C1A C8A . 1.571(3) ?
C2A C3A . 1.377(3) ?
C2A C7A . 1.398(3) ?
C3A C4A . 1.381(4) ?
C3A H3AA . .93 ?
C4A C5A . 1.377(4) ?
C4A H4AA . .93 ?
C5A C6A . 1.386(4) ?
C5A H5AA . .93 ?
C6A C7A . 1.385(3) ?
C6A H6AA . .93 ?
C7A C8A . 1.523(3) ?
C8A C9A . 1.596(3) ?
C9A C10A . 1.535(3) ?
C9A C21A . 1.543(3) ?
C9A C23A . 1.579(3) ?
C10A C11A . 1.489(3) ?
C11A C12A . 1.332(3) yes
C11A C19A . 1.513(3) ?
C12A C13A . 1.467(4) ?
C12A H12A . .93 ?
C13A C18A . 1.384(4) ?
C13A C14A . 1.386(4) ?
C14A C15A . 1.383(4) ?
C14A H14A . .93 ?
C15A C16A . 1.367(5) ?
C15A H15A . .93 ?
C16A C17A . 1.356(5) ?
C16A H16A . .93 ?
C17A C18A . 1.369(4) ?
C17A H17A . .93 ?
C18A H18A . .93 ?
C19A C20A . 1.521(3) ?
C19A H19A . .97 ?
C19A H19B . .97 ?
C20A C21A . 1.521(3) ?
C20A H20A . .97 ?
C20A H20B . .97 ?
C21A H21A . .97 ?
C21A H21B . .97 ?
C22A C23A . 1.538(3) ?
C22A H22A . .97 ?
C22A H22B . .97 ?
C23A C24A . 1.515(3) ?
C23A H23A . .98 ?
C24A C25A . 1.369(4) ?
C24A C29A . 1.380(3) ?
C25A C26A . 1.385(4) ?
C25A H25A . .93 ?
C26A C27A . 1.359(4) ?
C26A H26A . .93 ?
C27A C28A . 1.339(4) ?
C27A H27A . .93 ?
C28A C29A . 1.393(4) ?
C28A H28A . .93 ?
C29A H29A . .93 ?
C30A H30A . .96 ?
C30A H30B . .96 ?
C30A H30C . .96 ?
O1B C10B . 1.223(3) ?
O2B C1B . 1.225(3) ?
N1B C22B . 1.468(3) yes
N1B C30B . 1.472(3) yes
N1B C8B . 1.472(3) yes
N2B C1B . 1.343(4) yes
N2B C2B . 1.397(3) yes
N2B H2BA . .86 ?
C1B C8B . 1.571(3) ?
C2B C3B . 1.374(4) ?
C2B C7B . 1.400(3) ?
C3B C4B . 1.377(4) ?
C3B H3BA . .93 ?
C4B C5B . 1.375(4) ?
C4B H4BA . .93 ?
C5B C6B . 1.395(4) ?
C5B H5BA . .93 ?
C6B C7B . 1.374(3) ?
C6B H6BA . .93 ?
C7B C8B . 1.518(4) ?
C8B C9B . 1.588(3) ?
C9B C21B . 1.533(3) ?
C9B C10B . 1.552(3) ?
C9B C23B . 1.572(3) ?
C10B C11B . 1.488(3) ?
C11B C12B . 1.342(3) ?
C11B C19B . 1.515(3) ?
C12B C13B . 1.466(4) ?
C12B H12B . .93 ?
C13B C18B . 1.376(4) ?
C13B C14B . 1.393(4) ?
C14B C15B . 1.369(4) ?
C14B H14B . .93 ?
C15B C16B . 1.371(5) ?
C15B H15B . .93 ?
C16B C17B . 1.366(5) ?
C16B H16B . .93 ?
C17B C18B . 1.390(4) ?
C17B H17B . .93 ?
C18B H18B . .93 ?
C19B C20B . 1.518(4) ?
C19B H19C . .97 ?
C19B H19D . .97 ?
C20B C21B . 1.512(3) ?
C20B H20C . .97 ?
C20B H20D . .97 ?
C21B H21C . .97 ?
C21B H21D . .97 ?
C22B C23B . 1.525(3) ?
C22B H22C . .97 ?
C22B H22D . .97 ?
C23B C24B . 1.513(4) ?
C23B H23B . .98 ?
C24B C29B . 1.375(4) ?
C24B C25B . 1.399(4) ?
C25B C26B . 1.389(5) ?
C25B H25B . .93 ?
C26B C27B . 1.356(7) ?
C26B H26B . .93 ?
C27B C28B . 1.362(7) ?
C27B H27B . .93 ?
C28B C29B . 1.381(5) ?
C28B H28B . .93 ?
C29B H29B . .93 ?
C30B H30D . .96 ?
C30B H30E . .96 ?
C30B H30F . .96 ?

loop_
_geom_hbond_atom_site_label_D
_geom_hbond_atom_site_label_H
_geom_hbond_atom_site_label_A
_geom_hbond_site_symmetry_A
_geom_hbond_distance_DH
_geom_hbond_distance_HA
_geom_hbond_distance_DA
_geom_hbond_angle_DHA
_geom_hbond_publ_flag
C12A H12A O1A 1_555 .93 2.33 2.704(3) 103 yes
C12B H12B O1B 1_555 .93 2.34 2.730(3) 105 yes
C23A H23A O1A 1_555 .98 2.23 2.751(3) 112 yes
C23B H23B O1B 1_555 .98 2.23 2.764(3) 113 yes
N2A H2AA N1B 2_665 .86 2.33 3.029(3) 139 yes
N2B H2BA O1A 2_565 .86 2.06 2.848(3) 153 yes

loop_
_geom_torsion_atom_site_label_1
_geom_torsion_atom_site_label_2
_geom_torsion_atom_site_label_3
_geom_torsion_atom_site_label_4
_geom_torsion
_geom_torsion_publ_flag
C2A N2A C1A O2A -174.4(2) ?
C2A N2A C1A C8A 4.7(3) ?
C1A N2A C2A C3A 175.0(2) ?
C1A N2A C2A C7A -3.3(3) ?
N2A C2A C3A C4A -176.7(2) ?
C7A C2A C3A C4A 1.4(4) ?
C2A C3A C4A C5A -.4(4) ?
C3A C4A C5A C6A .7(4) ?
C4A C5A C6A C7A -2.0(4) ?
C5A C6A C7A C2A 2.9(4) ?
C5A C6A C7A C8A 177.0(2) ?
C3A C2A C7A C6A -2.7(4) ?
N2A C2A C7A C6A 175.7(2) ?
C3A C2A C7A C8A -178.0(2) ?
N2A C2A C7A C8A .4(3) ?
C22A N1A C8A C7A 172.73(19) ?
C30A N1A C8A C7A -59.6(3) ?
C22A N1A C8A C1A -74.3(2) ?
C30A N1A C8A C1A 53.4(3) ?
C22A N1A C8A C9A 44.8(2) ?
C30A N1A C8A C9A 172.5(2) ?
C6A C7A C8A N1A -51.8(3) ?
C2A C7A C8A N1A 122.6(2) ?
C6A C7A C8A C1A -172.3(2) ?
C2A C7A C8A C1A 2.2(2) ?
C6A C7A C8A C9A 66.1(3) ?
C2A C7A C8A C9A -119.5(2) ?
O2A C1A C8A N1A 55.1(3) ?
N2A C1A C8A N1A -124.0(2) ?
O2A C1A C8A C7A 175.0(2) ?
N2A C1A C8A C7A -4.1(2) ?
O2A C1A C8A C9A -58.0(3) ?
N2A C1A C8A C9A 122.8(2) ?
N1A C8A C9A C10A 84.8(2) ?
C7A C8A C9A C10A -38.7(3) ?
C1A C8A C9A C10A -154.8(2) ?
N1A C8A C9A C21A -153.2(2) ?
C7A C8A C9A C21A 83.2(3) ?
C1A C8A C9A C21A -32.9(3) ?
N1A C8A C9A C23A -29.0(2) ?
C7A C8A C9A C23A -152.5(2) ?
C1A C8A C9A C23A 91.3(2) ?
C21A C9A C10A O1A 157.1(2) ?
C23A C9A C10A O1A 33.1(3) ?
C8A C9A C10A O1A -77.6(3) ?
C21A C9A C10A C11A -24.6(3) ?
C23A C9A C10A C11A -148.7(2) ?
C8A C9A C10A C11A 100.6(2) ?
O1A C10A C11A C12A 19.8(3) ?
C9A C10A C11A C12A -158.5(2) ?
O1A C10A C11A C19A -162.5(2) ?
C9A C10A C11A C19A 19.3(3) ?
C10A C11A C12A C13A -176.8(2) yes
C19A C11A C12A C13A 5.5(4) ?
C11A C12A C13A C18A 51.0(4) yes
C11A C12A C13A C14A -134.9(3) ?
C18A C13A C14A C15A -2.9(4) ?
C12A C13A C14A C15A -177.4(3) ?
C13A C14A C15A C16A 2.6(5) ?
C14A C15A C16A C17A -.8(5) ?
C15A C16A C17A C18A -.6(5) ?
C16A C17A C18A C13A .1(5) ?
C14A C13A C18A C17A 1.7(4) ?
C12A C13A C18A C17A 175.9(3) ?
C12A C11A C19A C20A 144.4(3) ?
C10A C11A C19A C20A -33.2(3) ?
C11A C19A C20A C21A 54.3(3) ?
C19A C20A C21A C9A -64.3(3) ?
C10A C9A C21A C20A 46.9(3) ?
C23A C9A C21A C20A 167.5(2) ?
C8A C9A C21A C20A -73.8(3) ?
C8A N1A C22A C23A -42.7(2) ?
C30A N1A C22A C23A -171.6(2) ?
N1A C22A C23A C24A 153.2(2) ?
N1A C22A C23A C9A 21.3(2) ?
C10A C9A C23A C24A 122.1(2) ?
C21A C9A C23A C24A .5(3) ?
C8A C9A C23A C24A -124.6(2) ?
C10A C9A C23A C22A -108.6(2) ?
C21A C9A C23A C22A 129.8(2) ?
C8A C9A C23A C22A 4.8(2) ?
C22A C23A C24A C25A -48.2(4) ?
C9A C23A C24A C25A 76.5(3) ?
C22A C23A C24A C29A 129.4(3) ?
C9A C23A C24A C29A -105.9(3) ?
C29A C24A C25A C26A .9(5) ?
C23A C24A C25A C26A 178.6(3) ?
C24A C25A C26A C27A -1.6(6) ?
C25A C26A C27A C28A 1.5(6) ?
C26A C27A C28A C29A -.8(5) ?
C25A C24A C29A C28A -.1(4) ?
C23A C24A C29A C28A -177.9(3) ?
C27A C28A C29A C24A .1(5) ?
C2B N2B C1B O2B 175.6(3) ?
C2B N2B C1B C8B -1.3(3) ?
C1B N2B C2B C3B -175.4(3) ?
C1B N2B C2B C7B 1.2(3) ?
N2B C2B C3B C4B 175.7(3) ?
C7B C2B C3B C4B -.4(4) ?
C2B C3B C4B C5B -.3(4) ?
C3B C4B C5B C6B .3(4) ?
C4B C5B C6B C7B .4(4) ?
C5B C6B C7B C2B -1.1(4) ?
C5B C6B C7B C8B -174.9(3) ?
C3B C2B C7B C6B 1.1(4) ?
N2B C2B C7B C6B -175.7(2) ?
C3B C2B C7B C8B 176.3(2) ?
N2B C2B C7B C8B -.5(3) ?
C22B N1B C8B C7B -171.4(2) ?
C30B N1B C8B C7B 63.1(3) ?
C22B N1B C8B C1B 77.1(3) ?
C30B N1B C8B C1B -48.4(3) ?
C22B N1B C8B C9B -42.1(2) ?
C30B N1B C8B C9B -167.60(19) ?
C6B C7B C8B N1B 55.9(3) ?
C2B C7B C8B N1B -118.4(2) ?
C6B C7B C8B C1B 174.0(3) ?
C2B C7B C8B C1B -.3(2) ?
C6B C7B C8B C9B -63.0(4) ?
C2B C7B C8B C9B 122.7(2) ?
O2B C1B C8B N1B -58.2(3) ?
N2B C1B C8B N1B 118.7(2) ?
O2B C1B C8B C7B -175.9(3) ?
N2B C1B C8B C7B .9(3) ?
O2B C1B C8B C9B 55.2(3) ?
N2B C1B C8B C9B -127.9(2) ?
N1B C8B C9B C21B 149.49(19) ?
C7B C8B C9B C21B -87.3(3) ?
C1B C8B C9B C21B 30.4(3) ?
N1B C8B C9B C10B -89.9(2) ?
C7B C8B C9B C10B 33.3(3) ?
C1B C8B C9B C10B 150.9(2) ?
N1B C8B C9B C23B 24.5(2) ?
C7B C8B C9B C23B 147.7(2) ?
C1B C8B C9B C23B -94.6(2) ?
C21B C9B C10B O1B -156.2(2) ?
C23B C9B C10B O1B -30.8(3) ?
C8B C9B C10B O1B 80.2(3) ?
C21B C9B C10B C11B 25.7(3) ?
C23B C9B C10B C11B 151.2(2) ?
C8B C9B C10B C11B -97.9(2) ?
O1B C10B C11B C12B -13.8(4) ?
C9B C10B C11B C12B 164.3(2) ?
O1B C10B C11B C19B 168.4(2) ?
C9B C10B C11B C19B -13.6(3) ?
C10B C11B C12B C13B -179.5(2) yes
C19B C11B C12B C13B -1.7(4) ?
C11B C12B C13B C18B -39.5(4) yes
C11B C12B C13B C14B 142.6(3) ?
C18B C13B C14B C15B 1.6(5) ?
C12B C13B C14B C15B 179.7(3) ?
C13B C14B C15B C16B -.6(5) ?
C14B C15B C16B C17B -.3(6) ?
C15B C16B C17B C18B .2(6) ?
C14B C13B C18B C17B -1.8(5) ?
C12B C13B C18B C17B -179.7(3) ?
C16B C17B C18B C13B .9(5) ?
C12B C11B C19B C20B -153.1(3) ?
C10B C11B C19B C20B 24.6(3) ?
C11B C19B C20B C21B -48.9(3) ?
C19B C20B C21B C9B 65.5(3) ?
C10B C9B C21B C20B -51.6(3) ?
C23B C9B C21B C20B -173.7(2) ?
C8B C9B C21B C20B 67.3(3) ?
C30B N1B C22B C23B 169.15(19) ?
C8B N1B C22B C23B 42.8(2) ?
N1B C22B C23B C24B -155.2(2) ?
N1B C22B C23B C9B -24.8(3) ?
C21B C9B C23B C24B 4.0(3) ?
C10B C9B C23B C24B -118.4(3) ?
C8B C9B C23B C24B 128.7(2) ?
C21B C9B C23B C22B -124.7(2) ?
C10B C9B C23B C22B 112.9(2) ?
C8B C9B C23B C22B .0(2) ?
C22B C23B C24B C29B -132.8(3) ?
C9B C23B C24B C29B 102.8(3) ?
C22B C23B C24B C25B 45.6(4) ?
C9B C23B C24B C25B -78.8(3) ?
C29B C24B C25B C26B .1(5) ?
C23B C24B C25B C26B -178.3(3) ?
C24B C25B C26B C27B .3(6) ?
C25B C26B C27B C28B -1.9(7) ?
C26B C27B C28B C29B 3.3(7) ?
C25B C24B C29B C28B 1.3(5) ?
C23B C24B C29B C28B 179.7(3) ?
C27B C28B C29B C24B -3.0(6) ?
